data_4088679
loop_
_publ_author_name
'Chadwick, F. Mark'
'Cooper, Robert T.'
'O&#x2019;Hare, Dermot'

_publ_section_title
;
 Zirconium and Hafnium Permethylpentalene Compounds
;
_journal_issue 12
_journal_name_full Organometallics
_journal_page_first 2092
_journal_paper_doi 10.1021/acs.organomet.6b00301
_journal_volume 35
_journal_year 2016
_chemical_absolute_configuration unk
_chemical_compound_source SYN
_chemical_formula_moiety 'C28 H36 Hf1'
_chemical_formula_sum 'C28 H36 Hf'
_chemical_formula_weight 551.08
_chemical_melting_point ?
_space_group_IT_number 20
_space_group_name_Hall 'C 2c 2'
_space_group_name_H-M_alt 'C 2 2 21'
_symmetry_cell_setting orthorhombic
_symmetry_space_group_name_Hall 'C 2c 2'
_symmetry_space_group_name_H-M 'C 2 2 21'
_atom_sites_solution_hydrogens difmap
_atom_sites_solution_primary direct
_audit_creation_date 2016-03-22
_audit_creation_method CRYSTALS_ver_14.43
_cell_angle_alpha 90
_cell_angle_beta 90
_cell_angle_gamma 90
_cell_formula_units_Z 16
_cell_length_a 17.1993(3)
_cell_length_b 28.0554(5)
_cell_length_c 18.4489(3)
_cell_measurement_reflns_used 5458
_cell_measurement_temperature 150
_cell_measurement_theta_max 27
_cell_measurement_theta_min 5
_cell_volume 8902.2(3)
_computing_cell_refinement 'DENZO/SCALEPACK (Otwinowski & Minor, 1997)'
_computing_data_collection 'COLLECT (Nonius, 2001).'
_computing_data_reduction 'DENZO/SCALEPACK (Otwinowski & Minor, 1997)'
_computing_molecular_graphics 'CAMERON (Watkin et al., 1996)'
_computing_publication_material 'CRYSTALS (Betteridge et al., 2003)'
_computing_structure_refinement 'CRYSTALS (Betteridge et al., 2003)'
_computing_structure_solution 'SIR92 (Altomare et al., 1994)'
_diffrn_ambient_temperature 150
_diffrn_measured_fraction_theta_full 0.990
_diffrn_measured_fraction_theta_max 0.989
_diffrn_measurement_device Area
_diffrn_measurement_device_type 'Nonius KappaCCD'
_diffrn_measurement_method \w
_diffrn_radiation_monochromator graphite
_diffrn_radiation_type 'Mo K\a'
_diffrn_radiation_wavelength 0.71073
_diffrn_reflns_av_R_equivalents 0.060
_diffrn_reflns_limit_h_max 22
_diffrn_reflns_limit_h_min -22
_diffrn_reflns_limit_k_max 36
_diffrn_reflns_limit_k_min -36
_diffrn_reflns_limit_l_max 23
_diffrn_reflns_limit_l_min -23
_diffrn_reflns_number 42608
_diffrn_reflns_theta_full 26.949
_diffrn_reflns_theta_max 27.499
_diffrn_reflns_theta_min 5.203
_diffrn_standards_number 0
_exptl_absorpt_coefficient_mu 4.699
_exptl_absorpt_correction_T_max 0.79
_exptl_absorpt_correction_T_min 0.62
_exptl_absorpt_correction_type multi-scan
_exptl_absorpt_process_details 'DENZO/SCALEPACK (Otwinowski & Minor, 1997)'
_exptl_crystal_colour yellow
_exptl_crystal_density_diffrn 1.645
_exptl_crystal_density_meas ?
_exptl_crystal_density_method 'not measured'
_exptl_crystal_description block
_exptl_crystal_F_000 4416
_exptl_crystal_size_max 0.100
_exptl_crystal_size_mid 0.050
_exptl_crystal_size_min 0.050
_refine_diff_density_max 2.66
_refine_diff_density_min -7.16
_refine_ls_extinction_coef 580(30)
_refine_ls_extinction_method 'Larson (1970), Equation 22'
_refine_ls_goodness_of_fit_ref 0.9683
_refine_ls_hydrogen_treatment constr
_refine_ls_matrix_type full
_refine_ls_number_parameters 525
_refine_ls_number_reflns 10122
_refine_ls_number_restraints 553
_refine_ls_R_factor_all 0.0879
_refine_ls_R_factor_gt 0.0669
_refine_ls_shift/su_max 0.0195052
_refine_ls_shift/su_mean 0.0015718
_refine_ls_structure_factor_coef Fsqd
_refine_ls_weighting_details
;
 Method, part 1, Chebychev polynomial, (Watkin, 1994, Prince, 1982) 
 [weight] = 1.0/[A~0~*T~0~(x)+A~1~*T~1~(x) ... +A~n-1~]*T~n-1~(x)] 
 where A~i~ are the Chebychev coefficients listed below and x= Fcalc/Fmax 
 Method = Robust Weighting (Prince, 1982) 
 W = [weight] * [1-(deltaF/6*sigmaF)^2^]^2^ 
 A~i~ are: 
 49.1 75.7 36.9 9.18 
;
_refine_ls_weighting_scheme calc
_refine_ls_wR_factor_all 0.2363
_refine_ls_wR_factor_gt 0.1889
_refine_ls_wR_factor_ref 0.2361
_reflns_limit_h_max 22
_reflns_limit_h_min -22
_reflns_limit_k_max 36
_reflns_limit_k_min 0
_reflns_limit_l_max 23
_reflns_limit_l_min 0
_reflns_number_gt 7166
_reflns_number_total 10125
_reflns_threshold_expression I>2.0\s(I)
_oxford_diffrn_Wilson_B_factor 1.63
_oxford_diffrn_Wilson_scale 400.14
_oxford_refine_ls_r_factor_ref 0.0878
_oxford_refine_ls_scale 0.06891(4)
_oxford_reflns_number_all 10125
_oxford_reflns_threshold_expression_ref I>-3.0\s(I)
_oxford_structure_analysis_title '149fmc12 At 17:46 on 12/12'
_cod_data_source_file om6b00301_si_002.cif
_cod_data_source_block 1Hf
_cod_depositor_comments
;
The following automatic conversions were performed:

data item '_chemical_melting_point' value 'not measured' was changed
to '?' -- the value is undefined or not given.

data item '_exptl_crystal_density_meas' value 'not measured' was
changed to '?' -- the value is perceived as not measured.

Automatic conversion script
Id: cif_fix_values 6909 2019-04-08 15:41:33Z antanas 
;
_cod_original_sg_symbol_H-M 'C 2 2 21 '
_cod_original_formula_sum 'C28 H36 Hf1'
_cod_database_code 4088679

loop_
_symmetry_equiv_pos_as_xyz
x,y,z
x+1/2,y+1/2,z
x,-y,-z
x+1/2,-y+1/2,-z
-x,y,-z+1/2
-x+1/2,y+1/2,-z+1/2
-x,-y,z+1/2
-x+1/2,-y+1/2,z+1/2

loop_
_atom_site_label
_atom_site_type_symbol
_atom_site_fract_x
_atom_site_fract_y
_atom_site_fract_z
_atom_site_U_iso_or_equiv
_atom_site_occupancy
_atom_site_adp_type
_atom_site_refinement_flags_posn
_atom_site_refinement_flags_adp
C1 C 0.3473(6) 0.3160(4) 1.1407(6) 0.0302 1.0000 Uani D U
C2 C 0.3237(6) 0.3096(5) 1.2134(5) 0.0333 1.0000 Uani D U
C3 C 0.2417(5) 0.3137(4) 1.2217(5) 0.0291 1.0000 Uani D U
C4 C 0.2125(6) 0.3277(4) 1.1530(5) 0.0287 1.0000 Uani D U
C5 C 0.1431(5) 0.3173(4) 1.1133(6) 0.0305 1.0000 Uani D U
C6 C 0.1664(5) 0.3107(5) 1.0405(5) 0.0325 1.0000 Uani D U
C7 C 0.2487(6) 0.3130(4) 1.0322(5) 0.0330 1.0000 Uani D U
C8 C 0.2782(6) 0.3287(4) 1.1001(5) 0.0268 1.0000 Uani D U
C9 C 0.4304(6) 0.3170(5) 1.1133(7) 0.0334 1.0000 Uani D U
C10 C 0.3797(7) 0.3012(5) 1.2743(7) 0.0372 1.0000 Uani D U
C11 C 0.1964(8) 0.3111(5) 1.2922(6) 0.0336 1.0000 Uani D U
C12 C 0.0603(6) 0.3170(5) 1.1405(8) 0.0387 1.0000 Uani D U
C13 C 0.1098(7) 0.3034(6) 0.9791(7) 0.0449 1.0000 Uani D U
C14 C 0.2942(9) 0.3115(5) 0.9621(6) 0.0455 1.0000 Uani D U
C15 C 0.3273(6) 0.1903(5) 1.0694(5) 0.0317 1.0000 Uani D U
C16 C 0.3649(5) 0.1922(4) 1.1392(5) 0.0274 1.0000 Uani D U
C17 C 0.3112(5) 0.1856(4) 1.1973(5) 0.0254 1.0000 Uani D U
C18 C 0.2382(5) 0.1749(4) 1.1617(6) 0.0270 1.0000 Uani D U
C19 C 0.1605(6) 0.1901(5) 1.1812(6) 0.0377 1.0000 Uani D U
C20 C 0.1233(6) 0.1918(4) 1.1120(5) 0.0325 1.0000 Uani D U
C21 C 0.1743(6) 0.1866(4) 1.0517(5) 0.0264 1.0000 Uani D U
C22 C 0.2477(6) 0.1746(4) 1.0852(6) 0.0268 1.0000 Uani D U
C23 C 0.3696(7) 0.1924(6) 0.9977(6) 0.0397 1.0000 Uani D U
C24 C 0.4518(5) 0.1966(5) 1.1461(8) 0.0348 1.0000 Uani D U
C25 C 0.3286(8) 0.1842(5) 1.2775(5) 0.0363 1.0000 Uani D U
C26 C 0.1176(8) 0.1913(5) 1.2525(6) 0.0405 1.0000 Uani D U
C27 C 0.0371(6) 0.1968(5) 1.1021(7) 0.0366 1.0000 Uani D U
C28 C 0.1596(10) 0.1861(5) 0.9715(5) 0.0407 1.0000 Uani D U
C29 C 0.4891(11) 0.0604(9) 0.8947(15) 0.1047 1.0000 Uani D U
C30 C 0.5715(9) 0.0576(6) 0.9203(13) 0.0838 1.0000 Uani D U
C31 C 0.6007(9) 0.0630(7) 0.9956(13) 0.1087 1.0000 Uani D U
C32 C 0.5179(10) 0.0775(7) 1.0066(12) 0.0958 1.0000 Uani D U
C33 C 0.5009(9) 0.0676(6) 1.0839(11) 0.0842 1.0000 Uani D U
C34 C 0.4154(7) 0.0619(5) 1.0710(8) 0.0487 1.0000 Uani D U
C35 C 0.3834(8) 0.0632(7) 0.9965(9) 0.0726 1.0000 Uani D U
C36 C 0.4584(12) 0.0763(8) 0.9603(17) 0.0955 1.0000 Uani D U
C37 C 0.4227(16) 0.0603(7) 0.8408(16) 0.1145 1.0000 Uani D U
C38 C 0.6236(12) 0.0511(6) 0.8557(13) 0.0962 1.0000 Uani D U
C39 C 0.6866(9) 0.0608(9) 1.0124(17) 0.1289 1.0000 Uani D U
C40 C 0.5536(13) 0.0656(7) 1.1504(11) 0.0830 1.0000 Uani D U
C41 C 0.3628(9) 0.0590(6) 1.1363(9) 0.0507 1.0000 Uani D U
C42 C 0.2976(9) 0.0607(8) 0.9797(14) 0.0975 1.0000 Uani D U
C43 C -0.0047(8) 0.0606(5) 0.6559(10) 0.0670 1.0000 Uani D U
C44 C 0.0784(8) 0.0576(5) 0.6649(8) 0.0513 1.0000 Uani D U
C45 C 0.1024(7) 0.0640(6) 0.7386(9) 0.0667 1.0000 Uani D U
C46 C 0.0311(9) 0.0764(5) 0.7751(12) 0.0699 1.0000 Uani D U
C47 C -0.0492(10) 0.0590(6) 0.5854(10) 0.0672 1.0000 Uani D U
C48 C 0.1351(10) 0.0513(6) 0.6032(9) 0.0600 1.0000 Uani D U
C49 C 0.1859(8) 0.0643(7) 0.7641(14) 0.0713 1.0000 Uani D U
C50 C 0.0641(11) -0.0694(6) 0.6794(9) 0.0785 1.0000 Uani D U
C51 C 0.1200(8) -0.0614(6) 0.7383(9) 0.0688 1.0000 Uani D U
C52 C 0.0811(8) -0.0630(5) 0.8092(9) 0.0612 1.0000 Uani D U
C53 C 0.0025(9) -0.0793(5) 0.7911(12) 0.0721 1.0000 Uani D U
C54 C 0.0844(10) -0.0683(6) 0.5990(10) 0.0620 1.0000 Uani D U
C55 C 0.2068(8) -0.0553(6) 0.7300(14) 0.0762 1.0000 Uani D U
C56 C 0.1246(10) -0.0605(5) 0.8801(10) 0.0583 1.0000 Uani D U
Hf1 Hf 0.24424(2) 0.251230(13) 1.12557(2) 0.0174 1.0000 Uani . U
Hf2 Hf 0.49211(5) 0.0000 1.0000 0.0637 1.0000 Uani S TU
Hf3 Hf 0.0000 -0.00118(2) 0.7500 0.0602 1.0000 Uani S TU
H91 H 0.4348 0.2959 1.0720 0.0490 1.0000 Uiso R .
H92 H 0.4440 0.3489 1.0989 0.0490 1.0000 Uiso R .
H93 H 0.4652 0.3064 1.1510 0.0490 1.0000 Uiso R .
H101 H 0.3566 0.2802 1.3094 0.0479 1.0000 Uiso R .
H102 H 0.3921 0.3310 1.2972 0.0479 1.0000 Uiso R .
H103 H 0.4265 0.2869 1.2557 0.0481 1.0000 Uiso R .
H111 H 0.1431 0.3030 1.2839 0.0470 1.0000 Uiso R .
H112 H 0.1986 0.3417 1.3154 0.0472 1.0000 Uiso R .
H113 H 0.2198 0.2876 1.3232 0.0469 1.0000 Uiso R .
H121 H 0.0249 0.3132 1.1005 0.0591 1.0000 Uiso R .
H122 H 0.0504 0.3471 1.1642 0.0591 1.0000 Uiso R .
H123 H 0.0532 0.2913 1.1746 0.0591 1.0000 Uiso R .
H131 H 0.1308 0.2814 0.9441 0.0600 1.0000 Uiso R .
H132 H 0.1002 0.3337 0.9562 0.0601 1.0000 Uiso R .
H133 H 0.0617 0.2910 0.9978 0.0599 1.0000 Uiso R .
H141 H 0.3473 0.3027 0.9703 0.0620 1.0000 Uiso R .
H142 H 0.2929 0.3429 0.9416 0.0621 1.0000 Uiso R .
H143 H 0.2713 0.2894 0.9285 0.0619 1.0000 Uiso R .
H231 H 0.3338 0.1985 0.9590 0.0571 1.0000 Uiso R .
H232 H 0.4087 0.2168 0.9980 0.0570 1.0000 Uiso R .
H233 H 0.3941 0.1620 0.9904 0.0570 1.0000 Uiso R .
H241 H 0.4643 0.2115 1.1914 0.0461 1.0000 Uiso R .
H242 H 0.4721 0.2155 1.1070 0.0461 1.0000 Uiso R .
H243 H 0.4753 0.1655 1.1445 0.0460 1.0000 Uiso R .
H251 H 0.2903 0.2024 1.3037 0.0559 1.0000 Uiso R .
H252 H 0.3795 0.1969 1.2859 0.0560 1.0000 Uiso R .
H253 H 0.3271 0.1516 1.2930 0.0560 1.0000 Uiso R .
H261 H 0.0709 0.2101 1.2485 0.0619 1.0000 Uiso R .
H262 H 0.1509 0.2049 1.2887 0.0621 1.0000 Uiso R .
H263 H 0.1044 0.1591 1.2656 0.0621 1.0000 Uiso R .
H271 H 0.0274 0.2159 1.0596 0.0510 1.0000 Uiso R .
H272 H 0.0151 0.2124 1.1439 0.0510 1.0000 Uiso R .
H273 H 0.0133 0.1661 1.0964 0.0511 1.0000 Uiso R .
H281 H 0.1916 0.2098 0.9471 0.0508 1.0000 Uiso R .
H282 H 0.1045 0.1929 0.9639 0.0511 1.0000 Uiso R .
H283 H 0.1720 0.1542 0.9535 0.0509 1.0000 Uiso R .
H371 H 0.3742 0.0612 0.8665 0.1830 1.0000 Uiso R .
H372 H 0.4267 0.0881 0.8103 0.1831 1.0000 Uiso R .
H373 H 0.4246 0.0322 0.8113 0.1830 1.0000 Uiso R .
H381 H 0.6501 0.0210 0.8579 0.1830 1.0000 Uiso R .
H382 H 0.6610 0.0765 0.8552 0.1830 1.0000 Uiso R .
H383 H 0.5926 0.0525 0.8124 0.1830 1.0000 Uiso R .
H391 H 0.7030 0.0899 1.0351 0.2170 1.0000 Uiso R .
H392 H 0.6938 0.0346 1.0454 0.2170 1.0000 Uiso R .
H393 H 0.7170 0.0554 0.9694 0.2170 1.0000 Uiso R .
H401 H 0.5362 0.0408 1.1824 0.1279 1.0000 Uiso R .
H402 H 0.5519 0.0956 1.1756 0.1280 1.0000 Uiso R .
H403 H 0.6061 0.0591 1.1366 0.1280 1.0000 Uiso R .
H411 H 0.3391 0.0279 1.1402 0.0720 1.0000 Uiso R .
H412 H 0.3227 0.0828 1.1334 0.0720 1.0000 Uiso R .
H413 H 0.3939 0.0646 1.1787 0.0721 1.0000 Uiso R .
H421 H 0.2895 0.0417 0.9372 0.1550 1.0000 Uiso R .
H422 H 0.2780 0.0923 0.9713 0.1550 1.0000 Uiso R .
H423 H 0.2701 0.0467 1.0197 0.1550 1.0000 Uiso R .
H471 H -0.1038 0.0614 0.5957 0.0920 1.0000 Uiso R .
H472 H -0.0335 0.0853 0.5550 0.0921 1.0000 Uiso R .
H473 H -0.0390 0.0295 0.5608 0.0920 1.0000 Uiso R .
H481 H 0.1612 0.0211 0.6069 0.0921 1.0000 Uiso R .
H482 H 0.1727 0.0766 0.6043 0.0920 1.0000 Uiso R .
H483 H 0.1066 0.0525 0.5583 0.0921 1.0000 Uiso R .
H491 H 0.1903 0.0446 0.8065 0.1000 1.0000 Uiso R .
H492 H 0.2205 0.0525 0.7275 0.1000 1.0000 Uiso R .
H493 H 0.2000 0.0966 0.7761 0.1001 1.0000 Uiso R .
H541 H 0.0703 -0.0985 0.5777 0.0791 1.0000 Uiso R .
H542 H 0.1394 -0.0630 0.5919 0.0790 1.0000 Uiso R .
H543 H 0.0554 -0.0430 0.5758 0.0789 1.0000 Uiso R .
H551 H 0.2299 -0.0437 0.7740 0.1080 1.0000 Uiso R .
H552 H 0.2292 -0.0857 0.7178 0.1081 1.0000 Uiso R .
H553 H 0.2163 -0.0329 0.6916 0.1081 1.0000 Uiso R .
H561 H 0.0929 -0.0751 0.9169 0.0812 1.0000 Uiso R .
H562 H 0.1729 -0.0775 0.8761 0.0810 1.0000 Uiso R .
H563 H 0.1351 -0.0279 0.8934 0.0810 1.0000 Uiso R .

loop_
_atom_site_aniso_label
_atom_site_aniso_U_11
_atom_site_aniso_U_22
_atom_site_aniso_U_33
_atom_site_aniso_U_23
_atom_site_aniso_U_13
_atom_site_aniso_U_12
C1 0.019(5) 0.028(5) 0.043(6) 0.011(5) -0.011(4) -0.008(4)
C2 0.024(6) 0.037(6) 0.040(6) -0.006(5) -0.009(5) 0.007(5)
C3 0.029(5) 0.032(5) 0.026(5) -0.010(4) -0.008(4) -0.002(4)
C4 0.032(5) 0.024(4) 0.030(5) -0.002(4) 0.003(4) -0.003(4)
C5 0.021(5) 0.033(5) 0.038(6) -0.001(4) 0.000(4) -0.001(4)
C6 0.015(5) 0.042(6) 0.040(6) 0.008(5) -0.005(5) -0.013(5)
C7 0.042(6) 0.028(5) 0.028(5) 0.002(4) 0.003(4) -0.016(4)
C8 0.017(5) 0.028(5) 0.035(5) -0.003(4) -0.004(4) -0.015(4)
C9 0.022(5) 0.044(7) 0.034(6) 0.003(5) -0.014(5) -0.020(5)
C10 0.020(6) 0.044(7) 0.047(8) -0.010(6) -0.017(5) 0.004(5)
C11 0.037(7) 0.032(6) 0.031(6) -0.008(5) 0.005(5) 0.003(5)
C12 0.030(6) 0.047(7) 0.039(7) 0.007(6) -0.002(6) -0.005(5)
C13 0.021(6) 0.055(8) 0.059(9) 0.017(7) -0.013(6) -0.012(5)
C14 0.059(9) 0.053(8) 0.025(6) 0.018(5) 0.015(6) -0.010(7)
C15 0.026(5) 0.037(5) 0.032(6) 0.008(5) -0.002(4) -0.003(4)
C16 0.017(4) 0.027(5) 0.038(6) 0.001(4) -0.010(4) 0.001(4)
C17 0.015(5) 0.033(5) 0.028(5) -0.002(4) 0.001(4) 0.008(4)
C18 0.035(5) 0.022(4) 0.024(5) 0.001(4) -0.001(5) -0.008(4)
C19 0.033(6) 0.034(5) 0.046(6) 0.002(5) 0.005(5) -0.005(5)
C20 0.031(6) 0.035(6) 0.032(6) -0.011(4) 0.005(5) -0.010(5)
C21 0.020(5) 0.028(5) 0.032(5) 0.003(4) -0.003(4) 0.003(4)
C22 0.026(5) 0.027(4) 0.027(5) 0.000(4) -0.004(4) -0.003(4)
C23 0.024(5) 0.072(9) 0.024(6) -0.005(6) 0.012(5) -0.004(6)
C24 0.026(6) 0.039(6) 0.039(7) 0.008(5) -0.014(5) 0.002(5)
C25 0.041(7) 0.034(6) 0.033(6) 0.013(5) -0.015(5) -0.003(5)
C26 0.026(6) 0.051(7) 0.044(7) 0.018(6) -0.006(6) -0.008(5)
C27 0.031(6) 0.046(7) 0.032(6) -0.012(5) 0.001(5) -0.021(5)
C28 0.060(9) 0.049(8) 0.013(5) 0.003(5) -0.012(5) -0.008(7)
C29 0.072(9) 0.080(9) 0.161(11) 0.012(9) 0.015(9) -0.003(9)
C30 0.028(6) 0.033(6) 0.191(12) -0.010(9) 0.013(8) 0.007(6)
C31 0.068(10) 0.046(8) 0.212(14) -0.015(11) 0.049(11) -0.010(8)
C32 0.075(9) 0.043(8) 0.170(12) 0.007(9) 0.044(10) 0.010(7)
C33 0.073(9) 0.046(7) 0.134(10) -0.027(8) 0.017(9) 0.008(7)
C34 0.041(7) 0.023(5) 0.082(8) -0.004(6) 0.018(6) 0.002(5)
C35 0.065(8) 0.052(7) 0.101(9) 0.002(8) 0.010(8) 0.025(7)
C36 0.086(9) 0.061(8) 0.140(10) 0.000(8) 0.020(9) 0.008(8)
C37 0.111(17) 0.041(9) 0.19(2) 0.008(12) -0.075(17) -0.043(11)
C38 0.059(11) 0.043(9) 0.19(2) 0.033(13) -0.033(15) -0.012(8)
C39 0.081(14) 0.125(17) 0.18(2) -0.072(17) 0.068(15) -0.083(13)
C40 0.108(16) 0.034(8) 0.107(16) -0.020(10) 0.007(13) 0.004(10)
C41 0.045(8) 0.052(8) 0.055(9) -0.018(7) 0.016(7) -0.011(6)
C42 0.080(13) 0.110(15) 0.103(15) -0.036(13) -0.028(11) 0.073(12)
C43 0.051(7) 0.038(6) 0.112(9) 0.006(7) -0.012(8) -0.022(6)
C44 0.045(7) 0.015(5) 0.094(10) 0.002(6) -0.016(7) -0.013(5)
C45 0.048(7) 0.037(6) 0.116(10) 0.000(7) -0.012(8) 0.003(6)
C46 0.054(8) 0.034(6) 0.122(10) 0.000(6) -0.013(8) 0.004(5)
C47 0.047(9) 0.026(7) 0.129(16) 0.022(8) -0.012(10) -0.010(7)
C48 0.055(10) 0.038(8) 0.087(13) 0.019(8) -0.011(9) 0.001(7)
C49 0.044(9) 0.060(9) 0.110(15) -0.003(10) -0.025(10) -0.014(8)
C50 0.068(9) 0.039(7) 0.129(10) 0.012(8) -0.005(9) 0.001(7)
C51 0.049(8) 0.036(6) 0.121(11) 0.007(8) -0.028(8) 0.002(6)
C52 0.048(7) 0.018(5) 0.117(10) 0.017(7) -0.027(7) -0.006(5)
C53 0.058(8) 0.033(6) 0.125(10) 0.011(6) -0.019(8) 0.006(5)
C54 0.033(8) 0.040(8) 0.112(14) 0.005(8) -0.001(8) -0.012(7)
C55 0.052(10) 0.054(9) 0.122(17) 0.000(10) -0.034(11) 0.009(8)
C56 0.048(9) 0.035(7) 0.091(13) 0.006(8) -0.018(9) 0.011(7)
Hf1 0.0208(2) 0.0222(3) 0.0093(3) 0.00145(13) -0.00101(9) -0.00124(16)
Hf2 0.0276(4) 0.0335(5) 0.1299(13) -0.0137(4) 0.0000 0.0000
Hf3 0.0352(5) 0.0264(5) 0.1191(13) 0.0000 -0.0124(4) 0.0000

loop_
_atom_type_symbol
_atom_type_scat_dispersion_real
_atom_type_scat_dispersion_imag
_atom_type_scat_Cromer_Mann_a1
_atom_type_scat_Cromer_Mann_b1
_atom_type_scat_Cromer_Mann_a2
_atom_type_scat_Cromer_Mann_b2
_atom_type_scat_Cromer_Mann_a3
_atom_type_scat_Cromer_Mann_b3
_atom_type_scat_Cromer_Mann_a4
_atom_type_scat_Cromer_Mann_b4
_atom_type_scat_Cromer_Mann_c
_atom_type_scat_source
Hf -0.5830 6.1852 29.1440 1.8326 15.1726 9.5999 14.7586 0.2751 4.3001 72.0290 8.5815 'International Tables Vol C 4.2.6.8 and 6.1.1.4'
C 0.0033 0.0016 2.3100 20.8439 1.0200 10.2075 1.5886 0.5687 0.8650 51.6512 0.2156 'International Tables Vol C 4.2.6.8 and 6.1.1.4'
H 0.0000 0.0000 0.4930 10.5109 0.3229 26.1257 0.1402 3.1424 0.0408 57.7998 0.0030 'International Tables Vol C 4.2.6.8 and 6.1.1.4'

loop_
_geom_angle_atom_site_label_1
_geom_angle_site_symmetry_1
_geom_angle_atom_site_label_2
_geom_angle_atom_site_label_3
_geom_angle_site_symmetry_3
_geom_angle
_geom_angle_publ_flag
C2 . C1 C8 . 106.6(8) yes
C2 . C1 C9 . 126.2(10) yes
C8 . C1 C9 . 126.5(9) yes
C2 . C1 Hf1 . 79.2(6) yes
C8 . C1 Hf1 . 63.2(5) yes
C9 . C1 Hf1 . 129.1(8) yes
C1 . C2 C3 . 112.2(8) yes
C1 . C2 C10 . 123.2(10) yes
C3 . C2 C10 . 124.6(10) yes
C2 . C3 C4 . 106.0(8) yes
C2 . C3 C11 . 126.7(9) yes
C4 . C3 C11 . 126.6(9) yes
C2 . C3 Hf1 . 81.3(7) yes
C4 . C3 Hf1 . 64.3(6) yes
C11 . C3 Hf1 . 125.8(8) yes
C3 . C4 C5 . 134.1(10) yes
C3 . C4 C8 . 108.8(9) yes
C5 . C4 C8 . 107.4(8) yes
C3 . C4 Hf1 . 81.5(6) yes
C5 . C4 Hf1 . 83.8(7) yes
C8 . C4 Hf1 . 72.0(6) yes
C4 . C5 C6 . 106.1(8) yes
C4 . C5 C12 . 128.1(10) yes
C6 . C5 C12 . 125.6(10) yes
C4 . C5 Hf1 . 62.3(6) yes
C6 . C5 Hf1 . 78.3(7) yes
C12 . C5 Hf1 . 127.6(9) yes
C5 . C6 C7 . 112.2(8) yes
C5 . C6 C13 . 123.3(10) yes
C7 . C6 C13 . 124.5(10) yes
C6 . C7 C8 . 105.9(9) yes
C6 . C7 C14 . 127.2(10) yes
C8 . C7 C14 . 125.2(10) yes
C6 . C7 Hf1 . 82.1(7) yes
C8 . C7 Hf1 . 67.1(6) yes
C14 . C7 Hf1 . 126.8(8) yes
C4 . C8 C1 . 106.1(8) yes
C4 . C8 C7 . 107.4(8) yes
C1 . C8 C7 . 132.2(11) yes
C4 . C8 Hf1 . 69.9(6) yes
C1 . C8 Hf1 . 82.5(6) yes
C7 . C8 Hf1 . 78.2(6) yes
C1 . C9 H91 . 109.1 no
C1 . C9 H92 . 109.7 no
H91 . C9 H92 . 109.5 no
C1 . C9 H93 . 109.7 no
H91 . C9 H93 . 109.3 no
H92 . C9 H93 . 109.5 no
C2 . C10 H101 . 109.7 no
C2 . C10 H102 . 109.6 no
H101 . C10 H102 . 109.3 no
C2 . C10 H103 . 109.6 no
H101 . C10 H103 . 109.2 no
H102 . C10 H103 . 109.5 no
C3 . C11 H111 . 111.5 no
C3 . C11 H112 . 108.6 no
H111 . C11 H112 . 108.6 no
C3 . C11 H113 . 109.1 no
H111 . C11 H113 . 109.4 no
H112 . C11 H113 . 109.5 no
C5 . C12 H121 . 110.0 no
C5 . C12 H122 . 108.3 no
H121 . C12 H122 . 109.4 no
C5 . C12 H123 . 109.9 no
H121 . C12 H123 . 109.6 no
H122 . C12 H123 . 109.6 no
C6 . C13 H131 . 110.4 no
C6 . C13 H132 . 108.6 no
H131 . C13 H132 . 109.6 no
C6 . C13 H133 . 109.5 no
H131 . C13 H133 . 109.4 no
H132 . C13 H133 . 109.3 no
C7 . C14 H141 . 111.5 no
C7 . C14 H142 . 107.3 no
H141 . C14 H142 . 108.7 no
C7 . C14 H143 . 110.9 no
H141 . C14 H143 . 109.2 no
H142 . C14 H143 . 109.2 no
C16 . C15 C22 . 104.6(8) yes
C16 . C15 C23 . 124.4(10) yes
C22 . C15 C23 . 129.4(10) yes
C16 . C15 Hf1 . 81.9(6) yes
C22 . C15 Hf1 . 65.4(6) yes
C23 . C15 Hf1 . 128.4(9) yes
C15 . C16 C17 . 112.0(8) yes
C15 . C16 C24 . 121.5(9) yes
C17 . C16 C24 . 126.3(9) yes
C16 . C17 C18 . 104.4(7) yes
C16 . C17 C25 . 127.6(9) yes
C18 . C17 C25 . 127.7(9) yes
C16 . C17 Hf1 . 79.0(6) yes
C18 . C17 Hf1 . 61.4(5) yes
C25 . C17 Hf1 . 128.1(8) yes
C17 . C18 C19 . 128.8(9) yes
C17 . C18 C22 . 110.7(8) yes
C19 . C18 C22 . 110.7(9) yes
C17 . C18 Hf1 . 84.1(6) yes
C19 . C18 Hf1 . 80.5(7) yes
C22 . C18 Hf1 . 72.9(6) yes
C18 . C19 C20 . 101.6(8) yes
C18 . C19 C26 . 132.4(10) yes
C20 . C19 C26 . 124.1(9) yes
C18 . C19 Hf1 . 64.0(6) yes
C20 . C19 Hf1 . 82.3(7) yes
C26 . C19 Hf1 . 129.4(9) yes
C19 . C20 C21 . 114.8(8) yes
C19 . C20 C27 . 123.6(9) yes
C21 . C20 C27 . 121.6(9) yes
C20 . C21 C22 . 103.2(8) yes
C20 . C21 C28 . 131.8(10) yes
C22 . C21 C28 . 124.5(10) yes
C20 . C21 Hf1 . 78.6(6) yes
C22 . C21 Hf1 . 61.8(6) yes
C28 . C21 Hf1 . 127.5(8) yes
C15 . C22 C21 . 131.3(10) yes
C15 . C22 C18 . 107.6(8) yes
C21 . C22 C18 . 108.9(9) yes
C15 . C22 Hf1 . 78.8(7) yes
C21 . C22 Hf1 . 84.1(7) yes
C18 . C22 Hf1 . 70.5(6) yes
C15 . C23 H231 . 110.5 no
C15 . C23 H232 . 111.1 no
H231 . C23 H232 . 109.0 no
C15 . C23 H233 . 107.4 no
H231 . C23 H233 . 109.7 no
H232 . C23 H233 . 109.1 no
C16 . C24 H241 . 109.4 no
C16 . C24 H242 . 110.2 no
H241 . C24 H242 . 109.3 no
C16 . C24 H243 . 109.9 no
H241 . C24 H243 . 109.1 no
H242 . C24 H243 . 108.9 no
C17 . C25 H251 . 110.0 no
C17 . C25 H252 . 109.4 no
H251 . C25 H252 . 110.3 no
C17 . C25 H253 . 108.1 no
H251 . C25 H253 . 109.8 no
H252 . C25 H253 . 109.3 no
C19 . C26 H261 . 110.7 no
C19 . C26 H262 . 108.9 no
H261 . C26 H262 . 109.4 no
C19 . C26 H263 . 108.4 no
H261 . C26 H263 . 109.6 no
H262 . C26 H263 . 109.8 no
C20 . C27 H271 . 108.8 no
C20 . C27 H272 . 109.5 no
H271 . C27 H272 . 109.4 no
C20 . C27 H273 . 110.4 no
H271 . C27 H273 . 109.5 no
H272 . C27 H273 . 109.2 no
C21 . C28 H281 . 110.8 no
C21 . C28 H282 . 107.7 no
H281 . C28 H282 . 110.2 no
C21 . C28 H283 . 107.9 no
H281 . C28 H283 . 110.1 no
H282 . C28 H283 . 110.1 no
C30 . C29 C36 . 95.8(19) yes
C30 . C29 C37 . 157(3) yes
C36 . C29 C37 . 107(2) yes
C29 . C30 C31 . 127.6(18) yes
C29 . C30 C38 . 108.6(20) yes
C31 . C30 C38 . 123.7(15) yes
C29 . C30 Hf2 . 73.2(12) yes
C31 . C30 Hf2 . 73.1(11) yes
C38 . C30 Hf2 . 133.9(12) yes
C30 . C31 C32 . 80.5(14) yes
C30 . C31 C39 . 121.2(18) yes
C32 . C31 C39 . 156(2) yes
C30 . C31 Hf2 . 73.4(11) yes
C32 . C31 Hf2 . 59.4(10) yes
C39 . C31 Hf2 . 132.4(15) yes
C31 . C32 C33 . 105.6(17) yes
C31 . C32 C36 . 129.5(20) yes
C33 . C32 C36 . 117.5(16) yes
C32 . C33 C34 . 93.5(12) yes
C32 . C33 C40 . 131.5(18) yes
C34 . C33 C40 . 135.0(18) yes
C32 . C33 Hf2 . 63.2(10) yes
C34 . C33 Hf2 . 75.9(8) yes
C40 . C33 Hf2 . 121.0(11) yes
C33 . C34 C35 . 120.6(12) yes
C33 . C34 C41 . 117.9(14) yes
C35 . C34 C41 . 121.4(13) yes
C33 . C34 Hf2 . 69.3(8) yes
C35 . C34 Hf2 . 74.4(8) yes
C41 . C34 Hf2 . 133.3(10) yes
C34 . C35 C36 . 95.8(16) yes
C34 . C35 C42 . 123.5(16) yes
C36 . C35 C42 . 140(2) yes
C34 . C35 Hf2 . 71.9(8) yes
C36 . C35 Hf2 . 63.6(11) yes
C42 . C35 Hf2 . 133.0(13) yes
C35 . C36 C29 . 129(2) yes
C35 . C36 C32 . 112(2) yes
C29 . C36 C32 . 105.9(17) yes
C35 . C36 Hf2 . 81.3(11) yes
C29 . C36 Hf2 . 83.4(14) yes
C32 . C36 Hf2 . 68.4(14) yes
C29 . C37 H371 . 109.3 no
C29 . C37 H372 . 109.2 no
H371 . C37 H372 . 109.4 no
C29 . C37 H373 . 110.2 no
H371 . C37 H373 . 109.3 no
H372 . C37 H373 . 109.4 no
C30 . C38 H381 . 110.8 no
C30 . C38 H382 . 108.4 no
H381 . C38 H382 . 109.6 no
C30 . C38 H383 . 108.9 no
H381 . C38 H383 . 109.5 no
H382 . C38 H383 . 109.5 no
C31 . C39 H391 . 109.9 no
C31 . C39 H392 . 106.8 no
H391 . C39 H392 . 109.6 no
C31 . C39 H393 . 111.7 no
H391 . C39 H393 . 109.4 no
H392 . C39 H393 . 109.5 no
C33 . C40 H401 . 109.6 no
C33 . C40 H402 . 109.8 no
H401 . C40 H402 . 109.1 no
C33 . C40 H403 . 110.7 no
H401 . C40 H403 . 108.7 no
H402 . C40 H403 . 109.0 no
C34 . C41 H411 . 111.2 no
C34 . C41 H412 . 110.3 no
H411 . C41 H412 . 109.2 no
C34 . C41 H413 . 107.9 no
H411 . C41 H413 . 108.8 no
H412 . C41 H413 . 109.4 no
C35 . C42 H421 . 109.6 no
C35 . C42 H422 . 109.4 no
H421 . C42 H422 . 109.4 no
C35 . C42 H423 . 110.1 no
H421 . C42 H423 . 109.2 no
H422 . C42 H423 . 109.2 no
C46 5_556 C43 C44 . 103.4(13) yes
C46 5_556 C43 C47 . 128.2(15) yes
C44 . C43 C47 . 126.9(16) yes
C46 5_556 C43 Hf3 . 66.3(9) yes
C44 . C43 Hf3 . 81.1(9) yes
C47 . C43 Hf3 . 127.3(10) yes
C43 . C44 C45 . 112.8(12) yes
C43 . C44 C48 . 124.1(15) yes
C45 . C44 C48 . 123.0(13) yes
C44 . C45 C46 . 103.2(13) yes
C44 . C45 C49 . 124.8(15) yes
C46 . C45 C49 . 131.5(16) yes
C44 . C45 Hf3 . 77.8(8) yes
C46 . C45 Hf3 . 63.0(8) yes
C49 . C45 Hf3 . 129.4(12) yes
C45 . C46 C43 5_556 127.9(15) yes
C45 . C46 C46 5_556 109.7(20) yes
C43 5_556 C46 C46 5_556 110.2(16) yes
C45 . C46 Hf3 . 82.8(9) yes
C43 5_556 C46 Hf3 . 79.0(9) yes
C46 5_556 C46 Hf3 . 72.0(5) yes
C43 . C47 H471 . 108.8 no
C43 . C47 H472 . 109.7 no
H471 . C47 H472 . 109.7 no
C43 . C47 H473 . 109.7 no
H471 . C47 H473 . 109.3 no
H472 . C47 H473 . 109.5 no
C44 . C48 H481 . 110.6 no
C44 . C48 H482 . 109.4 no
H481 . C48 H482 . 109.6 no
C44 . C48 H483 . 108.5 no
H481 . C48 H483 . 109.2 no
H482 . C48 H483 . 109.6 no
C45 . C49 H491 . 109.0 no
C45 . C49 H492 . 111.6 no
H491 . C49 H492 . 109.0 no
C45 . C49 H493 . 108.5 no
H491 . C49 H493 . 109.5 no
H492 . C49 H493 . 109.3 no
C53 5_556 C50 C51 . 107.4(16) yes
C53 5_556 C50 C54 . 128.0(16) yes
C51 . C50 C54 . 124.5(17) yes
C53 5_556 C50 Hf3 . 64.3(10) yes
C51 . C50 Hf3 . 77.9(9) yes
C54 . C50 Hf3 . 125.3(13) yes
C50 . C51 C52 . 110.9(13) yes
C50 . C51 C55 . 126.1(17) yes
C52 . C51 C55 . 122.9(16) yes
C51 . C52 C53 . 103.1(14) yes
C51 . C52 C56 . 123.0(14) yes
C53 . C52 C56 . 132.0(15) yes
C51 . C52 Hf3 . 81.0(8) yes
C53 . C52 Hf3 . 66.3(7) yes
C56 . C52 Hf3 . 129.0(10) yes
C53 5_556 C53 C52 . 106.3(18) yes
C53 5_556 C53 C50 5_556 111.6(15) yes
C52 . C53 C50 5_556 130.7(17) yes
C53 5_556 C53 Hf3 . 70.9(5) yes
C52 . C53 Hf3 . 78.3(8) yes
C50 5_556 C53 Hf3 . 85.4(11) yes
C50 . C54 H541 . 108.7 no
C50 . C54 H542 . 111.2 no
H541 . C54 H542 . 109.1 no
C50 . C54 H543 . 109.2 no
H541 . C54 H543 . 109.4 no
H542 . C54 H543 . 109.3 no
C51 . C55 H551 . 111.2 no
C51 . C55 H552 . 108.7 no
H551 . C55 H552 . 109.4 no
C51 . C55 H553 . 108.5 no
H551 . C55 H553 . 109.2 no
H552 . C55 H553 . 109.8 no
C52 . C56 H561 . 108.2 no
C52 . C56 H562 . 109.8 no
H561 . C56 H562 . 109.4 no
C52 . C56 H563 . 110.9 no
H561 . C56 H563 . 109.4 no
H562 . C56 H563 . 109.2 no
C7 . Hf1 C15 . 100.3(3) yes
C7 . Hf1 C19 . 143.6(3) yes
C15 . Hf1 C19 . 91.8(4) yes
C7 . Hf1 C3 . 90.2(3) yes
C15 . Hf1 C3 . 143.0(3) yes
C19 . Hf1 C3 . 100.5(3) yes
C7 . Hf1 C17 . 150.0(3) yes
C15 . Hf1 C17 . 56.8(3) yes
C19 . Hf1 C17 . 62.9(3) yes
C3 . Hf1 C17 . 98.4(3) yes
C7 . Hf1 C5 . 56.2(3) yes
C15 . Hf1 C5 . 149.8(3) yes
C19 . Hf1 C5 . 98.3(3) yes
C3 . Hf1 C5 . 62.7(3) yes
C17 . Hf1 C5 . 151.7(3) yes
C7 . Hf1 C1 . 63.3(3) yes
C15 . Hf1 C1 . 97.9(4) yes
C19 . Hf1 C1 . 148.8(3) yes
C3 . Hf1 C1 . 55.6(3) yes
C17 . Hf1 C1 . 98.3(3) yes
C7 . Hf1 C8 . 34.7(2) yes
C15 . Hf1 C8 . 115.1(4) yes
C19 . Hf1 C8 . 153.1(4) yes
C3 . Hf1 C8 . 59.1(3) yes
C17 . Hf1 C8 . 132.5(3) yes
C7 . Hf1 C21 . 98.1(3) yes
C15 . Hf1 C21 . 63.7(3) yes
C19 . Hf1 C21 . 57.0(3) yes
C3 . Hf1 C21 . 150.0(3) yes
C17 . Hf1 C21 . 88.7(3) yes
C7 . Hf1 C22 . 116.0(4) yes
C15 . Hf1 C22 . 35.9(4) yes
C19 . Hf1 C22 . 59.6(4) yes
C3 . Hf1 C22 . 153.7(4) yes
C17 . Hf1 C22 . 58.3(3) yes
C7 . Hf1 C4 . 59.7(3) yes
C15 . Hf1 C4 . 153.0(4) yes
C19 . Hf1 C4 . 115.1(4) yes
C3 . Hf1 C4 . 34.3(2) yes
C17 . Hf1 C4 . 132.6(3) yes
C7 . Hf1 C18 . 152.5(3) yes
C15 . Hf1 C18 . 59.2(4) yes
C19 . Hf1 C18 . 35.5(2) yes
C3 . Hf1 C18 . 117.2(4) yes
C17 . Hf1 C18 . 34.5(2) yes
C5 . Hf1 C1 . 88.0(4) yes
C5 . Hf1 C8 . 57.9(4) yes
C1 . Hf1 C8 . 34.2(4) yes
C5 . Hf1 C21 . 98.4(3) yes
C1 . Hf1 C21 . 152.4(3) yes
C8 . Hf1 C21 . 132.7(3) yes
C5 . Hf1 C22 . 132.4(3) yes
C1 . Hf1 C22 . 133.6(3) yes
C8 . Hf1 C22 . 145.0(4) yes
C21 . Hf1 C22 . 34.0(2) yes
C5 . Hf1 C4 . 33.9(2) yes
C1 . Hf1 C4 . 58.0(4) yes
C8 . Hf1 C4 . 38.1(4) yes
C21 . Hf1 C4 . 132.3(3) yes
C22 . Hf1 C4 . 166.3(3) yes
C5 . Hf1 C18 . 133.4(3) yes
C1 . Hf1 C18 . 132.7(3) yes
C8 . Hf1 C18 . 166.9(3) yes
C21 . Hf1 C18 . 57.5(3) yes
C22 . Hf1 C18 . 36.6(4) yes
C4 . Hf1 C18 . 145.5(4) yes
C33 3_557 Hf2 C33 . 172.9(7) yes
C33 3_557 Hf2 C36 3_557 60.3(8) yes
C33 . Hf2 C36 3_557 121.7(8) yes
C33 3_557 Hf2 C36 . 121.7(8) yes
C33 . Hf2 C36 . 60.3(8) yes
C36 3_557 Hf2 C36 . 151.3(10) yes
C33 3_557 Hf2 C34 3_557 34.8(3) yes
C33 . Hf2 C34 3_557 152.2(6) yes
C36 3_557 Hf2 C34 3_557 53.7(7) yes
C36 . Hf2 C34 3_557 109.6(8) yes
C33 3_557 Hf2 C34 . 152.2(6) yes
C33 . Hf2 C34 . 34.8(3) yes
C36 3_557 Hf2 C34 . 109.6(8) yes
C36 . Hf2 C34 . 53.7(7) yes
C34 3_557 Hf2 C34 . 117.5(6) yes
C33 3_557 Hf2 C31 . 117.8(6) yes
C33 . Hf2 C31 . 56.2(6) yes
C36 3_557 Hf2 C31 . 145.1(6) yes
C36 . Hf2 C31 . 62.6(7) yes
C34 3_557 Hf2 C31 . 146.0(7) yes
C33 3_557 Hf2 C31 3_557 56.2(6) yes
C33 . Hf2 C31 3_557 117.8(6) yes
C36 3_557 Hf2 C31 3_557 62.6(7) yes
C36 . Hf2 C31 3_557 145.1(6) yes
C34 3_557 Hf2 C31 3_557 85.6(5) yes
C33 3_557 Hf2 C30 3_557 81.0(7) yes
C33 . Hf2 C30 3_557 95.3(6) yes
C36 3_557 Hf2 C30 3_557 51.5(5) yes
C36 . Hf2 C30 3_557 152.3(8) yes
C34 3_557 Hf2 C30 3_557 98.1(6) yes
C33 3_557 Hf2 C30 . 95.3(6) yes
C33 . Hf2 C30 . 81.0(7) yes
C36 3_557 Hf2 C30 . 152.3(8) yes
C36 . Hf2 C30 . 51.5(5) yes
C34 3_557 Hf2 C30 . 114.1(6) yes
C33 3_557 Hf2 C35 . 124.1(6) yes
C33 . Hf2 C35 . 61.9(4) yes
C36 3_557 Hf2 C35 . 117.3(8) yes
C36 . Hf2 C35 . 35.1(3) yes
C34 3_557 Hf2 C35 . 94.6(5) yes
C33 3_557 Hf2 C35 3_557 61.9(4) yes
C33 . Hf2 C35 3_557 124.1(6) yes
C36 3_557 Hf2 C35 3_557 35.1(3) yes
C36 . Hf2 C35 3_557 117.3(8) yes
C34 3_557 Hf2 C35 3_557 33.6(2) yes
C34 . Hf2 C31 . 85.6(5) yes
C34 . Hf2 C31 3_557 146.0(7) yes
C31 . Hf2 C31 3_557 86.9(8) yes
C34 . Hf2 C30 3_557 114.1(6) yes
C31 . Hf2 C30 3_557 93.7(6) yes
C31 3_557 Hf2 C30 3_557 33.5(3) yes
C34 . Hf2 C30 . 98.1(6) yes
C31 . Hf2 C30 . 33.5(3) yes
C31 3_557 Hf2 C30 . 93.7(6) yes
C30 3_557 Hf2 C30 . 115.9(7) yes
C34 . Hf2 C35 . 33.6(2) yes
C31 . Hf2 C35 . 93.0(6) yes
C31 3_557 Hf2 C35 . 179.6(7) yes
C30 3_557 Hf2 C35 . 146.1(6) yes
C30 . Hf2 C35 . 86.5(5) yes
C34 . Hf2 C35 3_557 94.6(5) yes
C31 . Hf2 C35 3_557 179.6(7) yes
C31 3_557 Hf2 C35 3_557 93.0(6) yes
C30 3_557 Hf2 C35 3_557 86.5(5) yes
C30 . Hf2 C35 3_557 146.1(6) yes
C35 . Hf2 C35 3_557 87.0(8) yes
C43 5_556 Hf3 C43 . 90.2(8) yes
C43 5_556 Hf3 C52 5_556 145.5(5) yes
C43 . Hf3 C52 5_556 99.4(5) yes
C43 5_556 Hf3 C52 . 99.4(5) yes
C43 . Hf3 C52 . 145.5(5) yes
C52 5_556 Hf3 C52 . 91.3(6) yes
C43 5_556 Hf3 C53 . 115.8(6) yes
C43 . Hf3 C53 . 154.0(7) yes
C52 5_556 Hf3 C53 . 59.6(6) yes
C52 . Hf3 C53 . 35.4(3) yes
C43 5_556 Hf3 C53 5_556 154.0(7) yes
C43 . Hf3 C53 5_556 115.8(6) yes
C52 5_556 Hf3 C53 5_556 35.4(3) yes
C52 . Hf3 C53 5_556 59.6(6) yes
C53 . Hf3 C53 5_556 38.2(11) yes
C43 5_556 Hf3 C45 . 61.9(5) yes
C43 . Hf3 C45 . 57.1(4) yes
C52 5_556 Hf3 C45 . 148.7(5) yes
C52 . Hf3 C45 . 98.6(4) yes
C53 . Hf3 C45 . 133.8(5) yes
C43 5_556 Hf3 C45 5_556 57.1(4) yes
C43 . Hf3 C45 5_556 61.9(5) yes
C52 5_556 Hf3 C45 5_556 98.6(4) yes
C52 . Hf3 C45 5_556 148.7(5) yes
C53 . Hf3 C45 5_556 131.6(6) yes
C43 5_556 Hf3 C50 . 150.7(5) yes
C43 . Hf3 C50 . 100.5(6) yes
C52 5_556 Hf3 C50 . 59.8(5) yes
C52 . Hf3 C50 . 57.3(4) yes
C53 . Hf3 C50 . 56.8(7) yes
C43 5_556 Hf3 C50 5_556 100.5(6) yes
C43 . Hf3 C50 5_556 150.7(5) yes
C52 5_556 Hf3 C50 5_556 57.3(4) yes
C52 . Hf3 C50 5_556 59.8(5) yes
C53 . Hf3 C50 5_556 30.3(6) yes
C43 5_556 Hf3 C46 5_556 58.6(7) yes
C43 . Hf3 C46 5_556 34.7(6) yes
C52 5_556 Hf3 C46 5_556 116.4(6) yes
C52 . Hf3 C46 5_556 152.3(6) yes
C53 . Hf3 C46 5_556 165.7(6) yes
C43 5_556 Hf3 C46 . 34.7(6) yes
C43 . Hf3 C46 . 58.6(7) yes
C52 5_556 Hf3 C46 . 152.3(6) yes
C52 . Hf3 C46 . 116.4(6) yes
C53 . Hf3 C46 . 145.9(7) yes
C53 5_556 Hf3 C45 . 131.6(6) yes
C53 5_556 Hf3 C45 5_556 133.8(5) yes
C45 . Hf3 C45 5_556 88.2(6) yes
C53 5_556 Hf3 C50 . 30.3(6) yes
C45 . Hf3 C50 . 101.3(6) yes
C45 5_556 Hf3 C50 . 151.0(5) yes
C53 5_556 Hf3 C50 5_556 56.8(7) yes
C45 . Hf3 C50 5_556 151.0(5) yes
C45 5_556 Hf3 C50 5_556 101.3(6) yes
C50 . Hf3 C50 5_556 83.5(9) yes
C53 5_556 Hf3 C46 5_556 145.9(7) yes
C45 . Hf3 C46 5_556 57.4(5) yes
C45 5_556 Hf3 C46 5_556 34.2(3) yes
C50 . Hf3 C46 5_556 135.0(6) yes
C50 5_556 Hf3 C46 5_556 135.4(6) yes
C53 5_556 Hf3 C46 . 165.7(6) yes
C45 . Hf3 C46 . 34.2(3) yes
C45 5_556 Hf3 C46 . 57.4(5) yes
C50 . Hf3 C46 . 135.4(6) yes
C50 5_556 Hf3 C46 . 135.0(6) yes
C46 5_556 Hf3 C46 . 36.0(9) yes

loop_
_geom_bond_atom_site_label_1
_geom_bond_atom_site_label_2
_geom_bond_site_symmetry_2
_geom_bond_distance
_geom_bond_publ_flag
C1 C2 . 1.413(9) yes
C1 C8 . 1.450(15) yes
C1 C9 . 1.516(8) yes
C1 Hf1 . 2.555(10) yes
C2 C3 . 1.422(8) yes
C2 C10 . 1.499(8) yes
C3 C4 . 1.419(8) yes
C3 C11 . 1.517(8) yes
C3 Hf1 . 2.494(10) yes
C4 C5 . 1.431(8) yes
C4 C8 . 1.494(17) yes
C4 Hf1 . 2.271(11) yes
C5 C6 . 1.413(8) yes
C5 C12 . 1.510(8) yes
C5 Hf1 . 2.551(11) yes
C6 C7 . 1.425(8) yes
C6 C13 . 1.508(8) yes
C7 C8 . 1.422(8) yes
C7 C14 . 1.513(8) yes
C7 Hf1 . 2.445(11) yes
C8 Hf1 . 2.301(11) yes
C9 H91 . 0.966 no
C9 H92 . 0.962 no
C9 H93 . 0.964 no
C10 H101 . 0.962 no
C10 H102 . 0.960 no
C10 H103 . 0.964 no
C11 H111 . 0.958 no
C11 H112 . 0.961 no
C11 H113 . 0.961 no
C12 H121 . 0.963 no
C12 H122 . 0.965 no
C12 H123 . 0.965 no
C13 H131 . 0.965 no
C13 H132 . 0.963 no
C13 H133 . 0.962 no
C14 H141 . 0.958 no
C14 H142 . 0.959 no
C14 H143 . 0.961 no
C15 C16 . 1.442(8) yes
C15 C22 . 1.468(15) yes
C15 C23 . 1.511(8) yes
C15 Hf1 . 2.457(12) yes
C16 C17 . 1.427(8) yes
C16 C24 . 1.504(8) yes
C17 C18 . 1.447(8) yes
C17 C25 . 1.509(8) yes
C17 Hf1 . 2.544(10) yes
C18 C19 . 1.449(8) yes
C18 C22 . 1.420(17) yes
C18 Hf1 . 2.245(10) yes
C19 C20 . 1.429(9) yes
C19 C26 . 1.507(9) yes
C19 Hf1 . 2.464(12) yes
C20 C21 . 1.424(8) yes
C20 C27 . 1.500(9) yes
C21 C22 . 1.445(8) yes
C21 C28 . 1.501(8) yes
C21 Hf1 . 2.568(11) yes
C22 Hf1 . 2.277(11) yes
C23 H231 . 0.960 no
C23 H232 . 0.960 no
C23 H233 . 0.961 no
C24 H241 . 0.960 no
C24 H242 . 0.961 no
C24 H243 . 0.961 no
C25 H251 . 0.963 no
C25 H252 . 0.958 no
C25 H253 . 0.959 no
C26 H261 . 0.963 no
C26 H262 . 0.961 no
C26 H263 . 0.963 no
C27 H271 . 0.964 no
C27 H272 . 0.963 no
C27 H273 . 0.961 no
C28 H281 . 0.975 no
C28 H282 . 0.977 no
C28 H283 . 0.976 no
C29 C30 . 1.497(9) yes
C29 C36 . 1.39(3) yes
C29 C37 . 1.515(9) yes
C30 C31 . 1.484(10) yes
C30 C38 . 1.502(10) yes
C30 Hf2 . 2.58(2) yes
C31 C32 . 1.495(9) yes
C31 C39 . 1.512(9) yes
C31 Hf2 . 2.573(19) yes
C32 C33 . 1.482(9) yes
C32 C36 . 1.33(3) yes
C33 C34 . 1.499(9) yes
C33 C40 . 1.526(9) yes
C33 Hf2 . 2.453(17) yes
C34 C35 . 1.482(9) yes
C34 C41 . 1.508(9) yes
C34 Hf2 . 2.544(13) yes
C35 C36 . 1.498(9) yes
C35 C42 . 1.511(9) yes
C35 Hf2 . 2.577(16) yes
C36 Hf2 . 2.34(2) yes
C37 H371 . 0.960 no
C37 H372 . 0.962 no
C37 H373 . 0.960 no
C38 H381 . 0.962 no
C38 H382 . 0.961 no
C38 H383 . 0.960 no
C39 H391 . 0.962 no
C39 H392 . 0.961 no
C39 H393 . 0.962 no
C40 H401 . 0.960 no
C40 H402 . 0.961 no
C40 H403 . 0.956 no
C41 H411 . 0.964 no
C41 H412 . 0.962 no
C41 H413 . 0.960 no
C42 H421 . 0.959 no
C42 H422 . 0.960 no
C42 H423 . 0.961 no
C43 C46 5_556 1.42(3) yes
C43 C44 . 1.441(9) yes
C43 C47 . 1.510(9) yes
C43 Hf3 . 2.455(16) yes
C44 C45 . 1.433(9) yes
C44 C48 . 1.508(9) yes
C45 C46 . 1.442(9) yes
C45 C49 . 1.510(9) yes
C45 Hf3 . 2.549(15) yes
C46 C46 5_556 1.41(4) yes
C46 Hf3 . 2.290(16) yes
C47 H471 . 0.962 no
C47 H472 . 0.963 no
C47 H473 . 0.961 no
C48 H481 . 0.962 no
C48 H482 . 0.961 no
C48 H483 . 0.963 no
C49 H491 . 0.961 no
C49 H492 . 0.960 no
C49 H493 . 0.963 no
C50 C53 5_556 1.30(3) yes
C50 C51 . 1.469(9) yes
C50 C54 . 1.523(9) yes
C50 Hf3 . 2.565(19) yes
C51 C52 . 1.470(9) yes
C51 C55 . 1.509(9) yes
C52 C53 . 1.466(9) yes
C52 C56 . 1.509(9) yes
C52 Hf3 . 2.479(14) yes
C53 C53 5_556 1.52(4) yes
C53 Hf3 . 2.318(15) yes
C54 H541 . 0.966 no
C54 H542 . 0.966 no
C54 H543 . 0.967 no
C55 H551 . 0.961 no
C55 H552 . 0.961 no
C55 H553 . 0.963 no
C56 H561 . 0.963 no
C56 H562 . 0.962 no
C56 H563 . 0.964 no

loop_
_geom_hbond_atom_site_label_D
_geom_hbond_atom_site_label_H
_geom_hbond_atom_site_label_A
_geom_hbond_angle_DHA
_geom_hbond_distance_DH
_geom_hbond_distance_HA
_geom_hbond_distance_DA
_geom_hbond_publ_flag
C37 H371 C42 151.9(6) 0.960 2.469 3.35(2) yes
